data_8101582
loop_
_publ_author_name
'Andrade, L. C. R. '
'Costa, M. M. R.'
'Paix\~ao, J. A.'
'Agostinho Moreira, J.'
'Almeida, A.'
'Chaves, M. R.'
'Kl\"opperpieper, A.'

_publ_section_title
;
Crystal structure of glycinium arsenate, C~2~NH~8~O~2~^+^AsO~4~^-^
;
_journal_issue 4
_journal_name_full 'Zeitschrift f\"ur Kristallographie - New Crystal Structures'
_journal_page_first 535
_journal_page_last 536
_journal_volume 214
_journal_year 1999
_chemical_formula_moiety 'C2 N O2 H6 1+, As O4 H2 1-'
_chemical_formula_sum 'C2 H8 As N O6'
_chemical_formula_weight 217.01
_space_group_IT_number 14
_symmetry_cell_setting monoclinic
_symmetry_space_group_name_Hall '-P 2ybc'
_symmetry_space_group_name_H-M 'P 1 21/c 1'
_cell_angle_alpha 90.00
_cell_angle_beta 91.71(4)
_cell_angle_gamma 90.00
_cell_formula_units_Z 4
_cell_length_a 7.919(2)
_cell_length_b 4.7437(10)
_cell_length_c 17.590(10)
_cell_measurement_temperature 293(2)
_cell_volume 660.5(4)
_diffrn_ambient_temperature 293(2)
_exptl_crystal_density_diffrn 2.183
_refine_ls_R_factor_obs 0.0211
_refine_ls_wR_factor_obs 0.0500
_cod_original_sg_symbol_H-M 'P 21/c'
_cod_database_code 8101582

loop_
_symmetry_equiv_pos_as_xyz
'x, y, z'
'-x, y+1/2, -z+1/2'
'-x, -y, -z'
'x, -y-1/2, z-1/2'

loop_
_atom_site_label
_atom_site_type_symbol
_atom_site_fract_x
_atom_site_fract_y
_atom_site_fract_z
_atom_site_U_iso_or_equiv
_atom_site_adp_type
_atom_site_occupancy
_atom_site_symmetry_multiplicity
_atom_site_Wyckoff_symbol
_atom_site_calc_flag
_atom_site_refinement_flags
_atom_site_disorder_assembly
_atom_site_disorder_group
As As 0.75626(3) 0.04960(6) 0.707414(16) 0.02145(12) Uani 1 4 e d . . .
O1 O 0.9150(3) -0.0838(5) 0.65516(13) 0.0382(6) Uani 1 4 e d . . .
H1 H 0.9823 -0.1681 0.6833 0.057 Uiso 1 4 e calc R . .
O2 O 0.6206(3) -0.2213(4) 0.72401(13) 0.0331(5) Uani 1 4 e d . . .
H2 H 0.6377 -0.3499 0.6940 0.050 Uiso 1 4 e calc R . .
O3 O 0.6597(2) 0.2857(4) 0.65146(12) 0.0265(5) Uani 1 4 e d . . .
O4 O 0.8207(3) 0.1752(5) 0.79098(12) 0.0324(5) Uani 1 4 e d . . .
N N 0.6619(3) -0.4514(5) 0.89389(15) 0.0289(6) Uani 1 4 e d . . .
H0A H 0.7043 -0.5223 0.8517 0.043 Uiso 1 4 e calc R . .
H0B H 0.5675 -0.3568 0.8822 0.043 Uiso 1 4 e calc R . .
H0C H 0.6388 -0.5910 0.9257 0.043 Uiso 1 4 e calc R . .
C1 C 0.7856(4) -0.2599(7) 0.93026(18) 0.0308(7) Uani 1 4 e d . . .
H1A H 0.8120 -0.1084 0.8955 0.046 Uiso 1 4 e calc R . .
H1B H 0.8891 -0.3616 0.9425 0.046 Uiso 1 4 e calc R . .
C2 C 0.7149(3) -0.1389(6) 1.00190(17) 0.0253(6) Uani 1 4 e d . . .
O6 O 0.6021(3) -0.2517(5) 1.03461(13) 0.0371(6) Uani 1 4 e d . . .
O5 O 0.7879(3) 0.0966(5) 1.02304(13) 0.0360(5) Uani 1 4 e d . . .
H5 H 0.7521 0.1459 1.0642 0.054 Uiso 1 4 e calc R . .

loop_
_atom_site_aniso_label
_atom_site_aniso_U_11
_atom_site_aniso_U_22
_atom_site_aniso_U_33
_atom_site_aniso_U_23
_atom_site_aniso_U_13
_atom_site_aniso_U_12
As 0.02349(16) 0.02168(17) 0.0193(2) 0.00233(12) 0.00221(11) 0.00019(12)
O1 0.0318(11) 0.0546(16) 0.0287(14) 0.0071(11) 0.0103(9) 0.0162(11)
O2 0.0422(12) 0.0191(11) 0.0391(15) -0.0020(9) 0.0178(10) -0.0060(9)
O3 0.0333(10) 0.0219(10) 0.0245(12) 0.0045(9) 0.0025(9) 0.0049(8)
O4 0.0323(10) 0.0437(13) 0.0211(12) -0.0060(10) -0.0025(8) -0.0058(10)
N 0.0330(12) 0.0301(13) 0.0237(15) -0.0033(11) 0.0029(10) -0.0003(11)
C1 0.0324(15) 0.0344(16) 0.0261(18) -0.0060(13) 0.0077(12) -0.0046(13)
C2 0.0294(14) 0.0264(14) 0.0203(15) -0.0007(13) 0.0030(12) 0.0005(12)
O6 0.0434(12) 0.0407(13) 0.0278(14) -0.0061(10) 0.0126(10) -0.0144(10)
O5 0.0442(12) 0.0346(13) 0.0298(14) -0.0100(10) 0.0123(10) -0.0124(10)

loop_
_geom_bond_atom_site_label_1
_geom_bond_atom_site_label_2
_geom_bond_distance
_geom_bond_site_symmetry_2
_geom_bond_publ_flag
As O4 1.653(2) . ?
As O3 1.662(2) . ?
As O1 1.701(2) . ?
As O2 1.706(2) . ?
O1 H1 0.8200 . ?
O2 H2 0.8200 . ?
N C1 1.469(4) . ?
N H0A 0.8900 . ?
N H0B 0.8900 . ?
N H0C 0.8900 . ?
C1 C2 1.508(4) . ?
C1 H1A 0.9700 . ?
C1 H1B 0.9700 . ?
C2 O6 1.202(3) . ?
C2 O5 1.307(4) . ?
O5 H5 0.8200 . ?

loop_
_cod_related_entry_id
_cod_related_entry_database
_cod_related_entry_code
1 ChemSpider 30653867
